data_2017503
loop_
_publ_author_name
'Lyakhov, Alexander S.'
'Voitekhovich, Sergei V.'
'Ivashkevich, Ludmila S.'
'Gaponik, Pavel N.'

_publ_section_title
;
 A tetrazol-5-yl analogue of glycine,
 5-ammoniomethyl-1<i>H</i>-tetrazolide, and its copper(II) complex
;
_journal_coeditor_code EG3037
_journal_issue 2
_journal_name_full 'Acta Crystallographica Section C'
_journal_page_first m22
_journal_page_last m25
_journal_paper_doi 10.1107/S0108270109055164
_journal_volume 66
_journal_year 2010
_chemical_formula_iupac 'C2 H5 N5'
_chemical_formula_moiety 'C2 H5 N5'
_chemical_formula_sum 'C2 H5 N5'
_chemical_formula_weight 99.11
_chemical_name_systematic
;
5-ammoniomethyl-1<i>H</i>-tetrazolide
;
_space_group_IT_number 144
_symmetry_cell_setting hexagonal
_symmetry_space_group_name_Hall 'P 31'
_symmetry_space_group_name_H-M 'P 31'
_atom_sites_solution_hydrogens geom
_atom_sites_solution_primary direct
_atom_sites_solution_secondary difmap
_audit_creation_method SHELXL-97
_cell_angle_alpha 90.00
_cell_angle_beta 90.00
_cell_angle_gamma 120.00
_cell_formula_units_Z 3
_cell_length_a 7.3048(11)
_cell_length_b 7.3048(11)
_cell_length_c 6.9003(14)
_cell_measurement_reflns_used 25
_cell_measurement_temperature 294(2)
_cell_measurement_theta_max 20.2
_cell_measurement_theta_min 16.2
_cell_volume 318.87(9)
_computing_cell_refinement 'R3m Software (Nicolet, 1980)'
_computing_data_collection 'R3m Software (Nicolet, 1980)'
_computing_data_reduction 'R3m Software (Nicolet, 1980)'
_computing_molecular_graphics 'PLATON (Spek, 2009)'
_computing_publication_material
;
SHELXL97 (Sheldrick, 2008) and
PLATON (Spek, 2009)
;
_computing_structure_refinement 'SHELXL97 (Sheldrick, 2008)'
_computing_structure_solution 'SIR2004 (Burla <i>et al.</i>,  2005)'
_diffrn_ambient_temperature 294(2)
_diffrn_measured_fraction_theta_full 1.000
_diffrn_measured_fraction_theta_max 1.000
_diffrn_measurement_device_type 'Nicolet R3m four-circle diffractometer'
_diffrn_measurement_method \w/2\q
_diffrn_radiation_monochromator graphite
_diffrn_radiation_source 'fine-focus sealed tube'
_diffrn_radiation_type MoK\a
_diffrn_radiation_wavelength 0.71073
_diffrn_reflns_av_R_equivalents 0.0224
_diffrn_reflns_av_sigmaI/netI 0.0195
_diffrn_reflns_limit_h_max 10
_diffrn_reflns_limit_h_min -8
_diffrn_reflns_limit_k_max 10
_diffrn_reflns_limit_k_min -8
_diffrn_reflns_limit_l_max 0
_diffrn_reflns_limit_l_min -9
_diffrn_reflns_number 1076
_diffrn_reflns_theta_full 30.03
_diffrn_reflns_theta_max 30.03
_diffrn_reflns_theta_min 3.22
_diffrn_standards_decay_% 0
_diffrn_standards_interval_count 100
_diffrn_standards_number 2
_exptl_absorpt_coefficient_mu 0.117
_exptl_absorpt_correction_type none
_exptl_crystal_colour colourless
_exptl_crystal_density_diffrn 1.548
_exptl_crystal_density_method 'not measured'
_exptl_crystal_description prism
_exptl_crystal_F_000 156
_exptl_crystal_size_max 0.52
_exptl_crystal_size_mid 0.34
_exptl_crystal_size_min 0.32
_refine_diff_density_max 0.184
_refine_diff_density_min -0.199
_refine_ls_extinction_method none
_refine_ls_goodness_of_fit_ref 1.113
_refine_ls_hydrogen_treatment constr
_refine_ls_matrix_type full
_refine_ls_number_parameters 65
_refine_ls_number_reflns 624
_refine_ls_number_restraints 1
_refine_ls_restrained_S_all 1.112
_refine_ls_R_factor_all 0.0296
_refine_ls_R_factor_gt 0.0291
_refine_ls_shift/su_max 0.000
_refine_ls_shift/su_mean 0.000
_refine_ls_structure_factor_coef Fsqd
_refine_ls_weighting_details 'calc w=1/[\s^2^(Fo^2^)+(0.0587P)^2^+0.0056P] where P=(Fo^2^+2Fc^2^)/3'
_refine_ls_weighting_scheme calc
_refine_ls_wR_factor_gt 0.0775
_refine_ls_wR_factor_ref 0.0781
_reflns_number_gt 611
_reflns_number_total 624
_reflns_threshold_expression I>2\s(I)
_cod_data_source_file eg3037.cif
_cod_data_source_block I
_cod_database_code 2017503
_cod_database_fobs_code 2017503

loop_
_symmetry_equiv_pos_as_xyz
'x, y, z'
'-y, x-y, z+1/3'
'-x+y, -x, z+2/3'

loop_
_atom_site_type_symbol
_atom_site_label
_atom_site_fract_x
_atom_site_fract_y
_atom_site_fract_z
_atom_site_U_iso_or_equiv
_atom_site_adp_type
_atom_site_calc_flag
_atom_site_refinement_flags
_atom_site_occupancy
_atom_site_disorder_assembly
_atom_site_disorder_group
N N1 0.22468(17) -0.00931(18) 0.65217(17) 0.0295(2) Uani d . 1 . .
N N2 0.2746(2) -0.0337(2) 0.46962(18) 0.0340(3) Uani d . 1 . .
N N3 0.4554(2) -0.0278(3) 0.46749(17) 0.0429(3) Uani d . 1 . .
N N4 0.5299(2) -0.0011(3) 0.65017(17) 0.0397(3) Uani d . 1 . .
C C5 0.38522(19) 0.01011(18) 0.75824(17) 0.0265(2) Uani d . 1 . .
C C6 0.4073(2) 0.0440(3) 0.9722(2) 0.0368(3) Uani d . 1 . .
H H6A 0.4737 -0.0309 1.0266 0.044 Uiso calc R 1 . .
H H6B 0.4979 0.1934 0.9990 0.044 Uiso calc R 1 . .
N N7 0.19875(19) -0.03152(18) 1.06593(15) 0.0286(2) Uani d . 1 . .
H H7A 0.1435 0.0461 1.0252 0.034 Uiso calc R 1 . .
H H7B 0.2151 -0.0197 1.1940 0.034 Uiso calc R 1 . .
H H7C 0.1125 -0.1663 1.0348 0.034 Uiso calc R 1 . .

loop_
_atom_site_aniso_label
_atom_site_aniso_U_11
_atom_site_aniso_U_22
_atom_site_aniso_U_33
_atom_site_aniso_U_12
_atom_site_aniso_U_13
_atom_site_aniso_U_23
N1 0.0305(5) 0.0415(6) 0.0216(5) 0.0217(4) 0.0000(4) 0.0006(4)
N2 0.0364(6) 0.0500(7) 0.0205(5) 0.0253(5) 0.0009(4) 0.0022(4)
N3 0.0426(7) 0.0722(9) 0.0245(6) 0.0366(7) 0.0029(4) 0.0009(5)
N4 0.0355(6) 0.0654(8) 0.0281(6) 0.0328(6) -0.0007(4) -0.0006(5)
C5 0.0281(5) 0.0312(5) 0.0216(5) 0.0157(4) -0.0015(4) -0.0011(4)
C6 0.0368(6) 0.0514(8) 0.0229(6) 0.0225(6) -0.0059(5) -0.0078(5)
N7 0.0405(6) 0.0341(5) 0.0179(4) 0.0236(5) -0.0014(4) -0.0012(4)

loop_
_atom_type_symbol
_atom_type_description
_atom_type_scat_dispersion_real
_atom_type_scat_dispersion_imag
_atom_type_scat_source
C C 0.0033 0.0000 'International Tables Vol C Tables 4.2.6.8 and 6.1.1.4'
H H 0.0000 0.0000 'International Tables Vol C Tables 4.2.6.8 and 6.1.1.4'
N N 0.0061 0.0000 'International Tables Vol C Tables 4.2.6.8 and 6.1.1.4'

loop_
_geom_angle_atom_site_label_1
_geom_angle_atom_site_label_2
_geom_angle_atom_site_label_3
_geom_angle_site_symmetry_1
_geom_angle_site_symmetry_3
_geom_angle
_geom_angle_publ_flag
C5 N1 N2 . . 104.26(11) ?
N3 N2 N1 . . 110.11(11) ?
N2 N3 N4 . . 108.91(11) ?
C5 N4 N3 . . 104.95(11) ?
N1 C5 N4 . . 111.77(12) ?
N1 C5 C6 . . 125.39(11) ?
N4 C5 C6 . . 122.83(11) ?
N7 C6 C5 . . 111.32(11) ?
N7 C6 H6A . . 109.4 ?
C5 C6 H6A . . 109.4 ?
N7 C6 H6B . . 109.4 ?
C5 C6 H6B . . 109.4 ?
H6A C6 H6B . . 108.0 ?
C6 N7 H7A . . 109.5 ?
C6 N7 H7B . . 109.5 ?
H7A N7 H7B . . 109.5 ?
C6 N7 H7C . . 109.5 ?
H7A N7 H7C . . 109.5 ?
H7B N7 H7C . . 109.5 ?

loop_
_geom_bond_atom_site_label_1
_geom_bond_atom_site_label_2
_geom_bond_site_symmetry_2
_geom_bond_distance
_geom_bond_publ_flag
N1 C5 . 1.3284(16) y
N1 N2 . 1.3478(17) y
N2 N3 . 1.2995(19) y
N3 N4 . 1.3479(17) y
N4 C5 . 1.3288(16) y
C5 C6 . 1.4926(17) ?
C6 N7 . 1.4841(19) ?
C6 H6A . 0.9700 ?
C6 H6B . 0.9700 ?
N7 H7A . 0.8900 ?
N7 H7B . 0.8900 ?
N7 H7C . 0.8900 ?

loop_
_geom_hbond_atom_site_label_D
_geom_hbond_atom_site_label_H
_geom_hbond_atom_site_label_A
_geom_hbond_site_symmetry_A
_geom_hbond_distance_DH
_geom_hbond_distance_HA
_geom_hbond_distance_DA
_geom_hbond_angle_DHA
N7 H7A N1 2 0.89 2.07 2.9443(15) 169.2
N7 H7B N2 1_556 0.89 1.97 2.8417(18) 168.0
N7 H7B N3 1_556 0.89 2.60 3.3379(17) 141.1
N7 H7C N4 2_545 0.89 1.97 2.8300(18) 162.2

loop_
_geom_torsion_atom_site_label_1
_geom_torsion_atom_site_label_2
_geom_torsion_atom_site_label_3
_geom_torsion_atom_site_label_4
_geom_torsion_site_symmetry_1
_geom_torsion_site_symmetry_2
_geom_torsion_site_symmetry_3
_geom_torsion_site_symmetry_4
_geom_torsion
_geom_torsion_publ_flag
C5 N1 N2 N3 . . . . -0.36(16) ?
N1 N2 N3 N4 . . . . 0.6(2) ?
N2 N3 N4 C5 . . . . -0.5(2) ?
N2 N1 C5 N4 . . . . 0.02(15) ?
N2 N1 C5 C6 . . . . 179.07(13) ?
N3 N4 C5 N1 . . . . 0.31(18) ?
N3 N4 C5 C6 . . . . -178.77(14) ?
N1 C5 C6 N7 . . . . 23.31(19) ?
N4 C5 C6 N7 . . . . -157.74(14) ?

loop_
_cod_related_entry_id
_cod_related_entry_database
_cod_related_entry_code
1 ChemSpider 30654214
